data_7003856
loop_
_publ_author_name
'Findlater, Michael'
'Hill, Nicholas J.'
'Cowley, Alan H.'

_publ_section_title
;
 Synthesis and structure of two new (guanidinate)boron dichlorides and
 their attempted conversion to boron(i) derivatives
;
_journal_issue 33
_journal_name_full 'Dalton Transactions'
_journal_page_first 4419
_journal_page_last 4423
_journal_paper_doi 10.1039/b800625c
_journal_year 2008
_chemical_formula_moiety 'C19 H22 N2'
_chemical_formula_sum 'C19 H22 N2'
_chemical_formula_weight 278.39
_space_group_IT_number 2
_symmetry_cell_setting triclinic
_symmetry_space_group_name_Hall '-P 1'
_symmetry_space_group_name_H-M 'P -1'
_atom_sites_solution_hydrogens geom
_atom_sites_solution_primary direct
_atom_sites_solution_secondary difmap
_cell_angle_alpha 76.709(5)
_cell_angle_beta 75.502(5)
_cell_angle_gamma 82.349(5)
_cell_formula_units_Z 2
_cell_length_a 8.400(5)
_cell_length_b 8.612(5)
_cell_length_c 11.692(5)
_cell_measurement_reflns_used 5357
_cell_measurement_temperature 153(2)
_cell_measurement_theta_max 27.52
_cell_measurement_theta_min 2.75
_cell_volume 794.4(7)
_computing_cell_refinement Denzo
_computing_data_collection 'Nonius Collect'
_computing_data_reduction Scalepack
_computing_molecular_graphics 'SHELXL-97 (Sheldrick, 1997)'
_computing_publication_material 'SHELXL-97 (Sheldrick, 1997)'
_computing_structure_refinement 'SHELXL-97 (Sheldrick, 1997)'
_computing_structure_solution 'SHELXL-97 (Sheldrick, 1997)'
_diffrn_ambient_temperature 153(2)
_diffrn_measured_fraction_theta_full 0.983
_diffrn_measured_fraction_theta_max 0.983
_diffrn_measurement_device_type 'Nonius Kappa CCD'
_diffrn_measurement_method \w-scan
_diffrn_radiation_monochromator graphite
_diffrn_radiation_source 'fine-focus sealed tube'
_diffrn_radiation_type MoK\a
_diffrn_radiation_wavelength 0.71069
_diffrn_reflns_av_R_equivalents 0.0219
_diffrn_reflns_av_sigmaI/netI 0.0457
_diffrn_reflns_limit_h_max 8
_diffrn_reflns_limit_h_min -10
_diffrn_reflns_limit_k_max 11
_diffrn_reflns_limit_k_min -11
_diffrn_reflns_limit_l_max 14
_diffrn_reflns_limit_l_min -15
_diffrn_reflns_number 5357
_diffrn_reflns_theta_full 27.52
_diffrn_reflns_theta_max 27.52
_diffrn_reflns_theta_min 2.75
_exptl_absorpt_coefficient_mu 0.068
_exptl_absorpt_correction_type none
_exptl_crystal_colour colorless
_exptl_crystal_density_diffrn 1.164
_exptl_crystal_density_method 'not measured'
_exptl_crystal_description block
_exptl_crystal_F_000 300
_exptl_crystal_size_max 0.40
_exptl_crystal_size_mid 0.40
_exptl_crystal_size_min 0.30
_refine_diff_density_max 0.210
_refine_diff_density_min -0.241
_refine_diff_density_rms 0.052
_refine_ls_extinction_method none
_refine_ls_goodness_of_fit_ref 1.038
_refine_ls_hydrogen_treatment constr
_refine_ls_matrix_type full
_refine_ls_number_parameters 196
_refine_ls_number_reflns 3594
_refine_ls_number_restraints 0
_refine_ls_restrained_S_all 1.038
_refine_ls_R_factor_all 0.0689
_refine_ls_R_factor_gt 0.0488
_refine_ls_shift/su_max 0.000
_refine_ls_shift/su_mean 0.000
_refine_ls_structure_factor_coef Fsqd
_refine_ls_weighting_details 'calc w=1/[\s^2^(Fo^2^)+(0.0758P)^2^+0.1579P] where P=(Fo^2^+2Fc^2^)/3'
_refine_ls_weighting_scheme calc
_refine_ls_wR_factor_gt 0.1294
_refine_ls_wR_factor_ref 0.1446
_reflns_number_gt 2699
_reflns_number_total 3594
_reflns_threshold_expression >2sigma(I)
_cod_data_source_file b800625c.txt
_cod_data_source_block nhnh091
_cod_original_sg_symbol_Hall -P1
_cod_original_sg_symbol_H-M P-1
_cod_database_code 7003856

loop_
_symmetry_equiv_pos_as_xyz
'x, y, z'
'-x, -y, -z'

loop_
_atom_site_label
_atom_site_type_symbol
_atom_site_fract_x
_atom_site_fract_y
_atom_site_fract_z
_atom_site_U_iso_or_equiv
_atom_site_adp_type
_atom_site_occupancy
_atom_site_symmetry_multiplicity
_atom_site_calc_flag
_atom_site_refinement_flags
_atom_site_disorder_assembly
_atom_site_disorder_group
C1 C -0.11897(17) 0.56646(16) 0.28457(12) 0.0280(3) Uani 1 1 d . . .
C2 C -0.36357(16) 0.41668(15) 0.36866(11) 0.0245(3) Uani 1 1 d . . .
C3 C -0.48375(17) 0.51419(15) 0.31479(11) 0.0259(3) Uani 1 1 d . . .
C4 C -0.64280(17) 0.46557(16) 0.34680(12) 0.0271(3) Uani 1 1 d . . .
H4 H -0.7252 0.5307 0.3109 0.033 Uiso 1 1 calc R . .
C5 C -0.68597(17) 0.32495(16) 0.42952(12) 0.0260(3) Uani 1 1 d . . .
C6 C -0.56357(17) 0.23197(15) 0.48161(11) 0.0255(3) Uani 1 1 d . . .
H6 H -0.5911 0.1360 0.5388 0.031 Uiso 1 1 calc R . .
C7 C -0.40253(16) 0.27497(15) 0.45271(11) 0.0245(3) Uani 1 1 d . . .
C8 C -0.4438(2) 0.66826(16) 0.22610(13) 0.0339(3) Uani 1 1 d . . .
H8A H -0.5401 0.7138 0.1930 0.051 Uiso 1 1 calc R . .
H8B H -0.3506 0.6473 0.1604 0.051 Uiso 1 1 calc R . .
H8C H -0.4147 0.7440 0.2671 0.051 Uiso 1 1 calc R . .
C9 C -0.85829(18) 0.27442(18) 0.46006(14) 0.0337(3) Uani 1 1 d . . .
H9A H -0.9371 0.3690 0.4624 0.051 Uiso 1 1 calc R . .
H9B H -0.8789 0.2016 0.5391 0.051 Uiso 1 1 calc R . .
H9C H -0.8715 0.2196 0.3986 0.051 Uiso 1 1 calc R . .
C10 C -0.27325(18) 0.17373(17) 0.51186(14) 0.0335(3) Uani 1 1 d . . .
H10A H -0.3222 0.0803 0.5684 0.050 Uiso 1 1 calc R . .
H10B H -0.2306 0.2369 0.5558 0.050 Uiso 1 1 calc R . .
H10C H -0.1828 0.1380 0.4500 0.050 Uiso 1 1 calc R . .
C11 C 0.09361(16) 0.72090(15) 0.13916(11) 0.0252(3) Uani 1 1 d . . .
C12 C 0.13180(17) 0.88084(15) 0.11002(12) 0.0275(3) Uani 1 1 d . . .
C13 C 0.25517(18) 0.92902(16) 0.00834(12) 0.0298(3) Uani 1 1 d . . .
H13 H 0.2808 1.0376 -0.0127 0.036 Uiso 1 1 calc R . .
C14 C 0.34216(18) 0.82418(16) -0.06350(12) 0.0298(3) Uani 1 1 d . . .
C15 C 0.30321(19) 0.66582(16) -0.03093(12) 0.0306(3) Uani 1 1 d . . .
H15 H 0.3628 0.5924 -0.0788 0.037 Uiso 1 1 calc R . .
C16 C 0.18030(18) 0.61105(15) 0.06913(12) 0.0282(3) Uani 1 1 d . . .
C17 C 0.0413(2) 0.99723(17) 0.18764(14) 0.0384(4) Uani 1 1 d . . .
H17A H 0.0671 1.1064 0.1458 0.058 Uiso 1 1 calc R . .
H17B H 0.0758 0.9719 0.2644 0.058 Uiso 1 1 calc R . .
H17C H -0.0777 0.9890 0.2032 0.058 Uiso 1 1 calc R . .
C18 C 0.4730(2) 0.87979(19) -0.17493(14) 0.0423(4) Uani 1 1 d . . .
H18A H 0.4204 0.9380 -0.2401 0.063 Uiso 1 1 calc R . .
H18B H 0.5419 0.7869 -0.1999 0.063 Uiso 1 1 calc R . .
H18C H 0.5417 0.9507 -0.1573 0.063 Uiso 1 1 calc R . .
C19 C 0.1444(2) 0.43728(16) 0.10260(13) 0.0379(4) Uani 1 1 d . . .
H19A H 0.1560 0.3924 0.1853 0.057 Uiso 1 1 calc R . .
H19B H 0.2223 0.3780 0.0471 0.057 Uiso 1 1 calc R . .
H19C H 0.0315 0.4285 0.0971 0.057 Uiso 1 1 calc R . .
N1 N -0.19945(15) 0.45644(14) 0.34338(11) 0.0308(3) Uani 1 1 d . . .
N2 N -0.02805(15) 0.67486(14) 0.24498(11) 0.0319(3) Uani 1 1 d . . .

loop_
_atom_site_aniso_label
_atom_site_aniso_U_11
_atom_site_aniso_U_22
_atom_site_aniso_U_33
_atom_site_aniso_U_23
_atom_site_aniso_U_13
_atom_site_aniso_U_12
C1 0.0269(7) 0.0283(7) 0.0278(7) -0.0041(5) -0.0050(5) -0.0035(6)
C2 0.0232(7) 0.0250(7) 0.0249(6) -0.0057(5) -0.0027(5) -0.0052(5)
C3 0.0322(8) 0.0228(7) 0.0235(6) -0.0052(5) -0.0067(5) -0.0038(6)
C4 0.0282(7) 0.0267(7) 0.0281(7) -0.0052(5) -0.0109(5) 0.0001(6)
C5 0.0247(7) 0.0282(7) 0.0262(7) -0.0083(5) -0.0040(5) -0.0042(5)
C6 0.0273(7) 0.0241(7) 0.0241(6) -0.0027(5) -0.0043(5) -0.0051(5)
C7 0.0238(7) 0.0230(6) 0.0265(7) -0.0045(5) -0.0055(5) -0.0030(5)
C8 0.0414(9) 0.0274(7) 0.0320(7) 0.0008(6) -0.0111(6) -0.0063(6)
C9 0.0262(8) 0.0377(8) 0.0371(8) -0.0046(6) -0.0082(6) -0.0060(6)
C10 0.0274(8) 0.0279(7) 0.0419(8) 0.0022(6) -0.0097(6) -0.0032(6)
C11 0.0254(7) 0.0257(7) 0.0238(6) -0.0004(5) -0.0057(5) -0.0074(5)
C12 0.0302(8) 0.0229(7) 0.0286(7) -0.0029(5) -0.0066(6) -0.0037(6)
C13 0.0375(8) 0.0192(6) 0.0309(7) -0.0001(5) -0.0062(6) -0.0075(6)
C14 0.0334(8) 0.0275(7) 0.0261(7) -0.0015(5) -0.0041(6) -0.0063(6)
C15 0.0381(8) 0.0257(7) 0.0274(7) -0.0070(5) -0.0047(6) -0.0030(6)
C16 0.0353(8) 0.0235(7) 0.0265(7) -0.0021(5) -0.0087(6) -0.0074(6)
C17 0.0426(9) 0.0285(8) 0.0398(8) -0.0085(6) 0.0011(7) -0.0051(7)
C18 0.0500(10) 0.0329(8) 0.0359(8) -0.0039(6) 0.0052(7) -0.0102(7)
C19 0.0555(10) 0.0251(7) 0.0321(8) -0.0056(6) -0.0040(7) -0.0111(7)
N1 0.0266(7) 0.0293(6) 0.0335(6) 0.0005(5) -0.0048(5) -0.0078(5)
N2 0.0325(7) 0.0298(6) 0.0316(6) -0.0044(5) -0.0015(5) -0.0109(5)

loop_
_atom_type_symbol
_atom_type_description
_atom_type_scat_dispersion_real
_atom_type_scat_dispersion_imag
_atom_type_scat_source
C C 0.0033 0.0016 'International Tables Vol C Tables 4.2.6.8 and 6.1.1.4'
H H 0.0000 0.0000 'International Tables Vol C Tables 4.2.6.8 and 6.1.1.4'
N N 0.0061 0.0033 'International Tables Vol C Tables 4.2.6.8 and 6.1.1.4'

loop_
_geom_angle_atom_site_label_1
_geom_angle_atom_site_label_2
_geom_angle_atom_site_label_3
_geom_angle
_geom_angle_site_symmetry_1
_geom_angle_site_symmetry_3
_geom_angle_publ_flag
N1 C1 N2 167.82(15) . . ?
C7 C2 C3 121.17(12) . . ?
C7 C2 N1 116.39(12) . . ?
C3 C2 N1 122.42(12) . . ?
C4 C3 C2 118.08(12) . . ?
C4 C3 C8 120.34(12) . . ?
C2 C3 C8 121.57(13) . . ?
C3 C4 C5 122.38(12) . . ?
C3 C4 H4 118.8 . . ?
C5 C4 H4 118.8 . . ?
C4 C5 C6 117.84(13) . . ?
C4 C5 C9 120.92(12) . . ?
C6 C5 C9 121.23(12) . . ?
C7 C6 C5 122.13(12) . . ?
C7 C6 H6 118.9 . . ?
C5 C6 H6 118.9 . . ?
C6 C7 C2 118.40(12) . . ?
C6 C7 C10 121.06(12) . . ?
C2 C7 C10 120.53(12) . . ?
C3 C8 H8A 109.5 . . ?
C3 C8 H8B 109.5 . . ?
H8A C8 H8B 109.5 . . ?
C3 C8 H8C 109.5 . . ?
H8A C8 H8C 109.5 . . ?
H8B C8 H8C 109.5 . . ?
C5 C9 H9A 109.5 . . ?
C5 C9 H9B 109.5 . . ?
H9A C9 H9B 109.5 . . ?
C5 C9 H9C 109.5 . . ?
H9A C9 H9C 109.5 . . ?
H9B C9 H9C 109.5 . . ?
C7 C10 H10A 109.5 . . ?
C7 C10 H10B 109.5 . . ?
H10A C10 H10B 109.5 . . ?
C7 C10 H10C 109.5 . . ?
H10A C10 H10C 109.5 . . ?
H10B C10 H10C 109.5 . . ?
C12 C11 C16 120.91(13) . . ?
C12 C11 N2 116.84(12) . . ?
C16 C11 N2 122.15(12) . . ?
C13 C12 C11 118.33(13) . . ?
C13 C12 C17 121.02(12) . . ?
C11 C12 C17 120.65(13) . . ?
C14 C13 C12 122.28(12) . . ?
C14 C13 H13 118.9 . . ?
C12 C13 H13 118.9 . . ?
C13 C14 C15 117.94(13) . . ?
C13 C14 C18 121.40(13) . . ?
C15 C14 C18 120.65(13) . . ?
C16 C15 C14 122.35(13) . . ?
C16 C15 H15 118.8 . . ?
C14 C15 H15 118.8 . . ?
C15 C16 C11 118.17(12) . . ?
C15 C16 C19 120.57(13) . . ?
C11 C16 C19 121.25(13) . . ?
C12 C17 H17A 109.5 . . ?
C12 C17 H17B 109.5 . . ?
H17A C17 H17B 109.5 . . ?
C12 C17 H17C 109.5 . . ?
H17A C17 H17C 109.5 . . ?
H17B C17 H17C 109.5 . . ?
C14 C18 H18A 109.5 . . ?
C14 C18 H18B 109.5 . . ?
H18A C18 H18B 109.5 . . ?
C14 C18 H18C 109.5 . . ?
H18A C18 H18C 109.5 . . ?
H18B C18 H18C 109.5 . . ?
C16 C19 H19A 109.5 . . ?
C16 C19 H19B 109.5 . . ?
H19A C19 H19B 109.5 . . ?
C16 C19 H19C 109.5 . . ?
H19A C19 H19C 109.5 . . ?
H19B C19 H19C 109.5 . . ?
C1 N1 C2 137.62(13) . . ?
C1 N2 C11 135.75(13) . . ?

loop_
_geom_bond_atom_site_label_1
_geom_bond_atom_site_label_2
_geom_bond_distance
_geom_bond_site_symmetry_2
_geom_bond_publ_flag
C1 N1 1.2107(18) . ?
C1 N2 1.2179(18) . ?
C2 C7 1.3986(19) . ?
C2 C3 1.4037(19) . ?
C2 N1 1.4072(19) . ?
C3 C4 1.388(2) . ?
C3 C8 1.5033(19) . ?
C4 C5 1.3915(19) . ?
C4 H4 0.9500 . ?
C5 C6 1.3926(19) . ?
C5 C9 1.500(2) . ?
C6 C7 1.389(2) . ?
C6 H6 0.9500 . ?
C7 C10 1.5049(19) . ?
C8 H8A 0.9800 . ?
C8 H8B 0.9800 . ?
C8 H8C 0.9800 . ?
C9 H9A 0.9800 . ?
C9 H9B 0.9800 . ?
C9 H9C 0.9800 . ?
C10 H10A 0.9800 . ?
C10 H10B 0.9800 . ?
C10 H10C 0.9800 . ?
C11 C12 1.4012(19) . ?
C11 C16 1.404(2) . ?
C11 N2 1.4077(18) . ?
C12 C13 1.389(2) . ?
C12 C17 1.509(2) . ?
C13 C14 1.386(2) . ?
C13 H13 0.9500 . ?
C14 C15 1.389(2) . ?
C14 C18 1.507(2) . ?
C15 C16 1.389(2) . ?
C15 H15 0.9500 . ?
C16 C19 1.509(2) . ?
C17 H17A 0.9800 . ?
C17 H17B 0.9800 . ?
C17 H17C 0.9800 . ?
C18 H18A 0.9800 . ?
C18 H18B 0.9800 . ?
C18 H18C 0.9800 . ?
C19 H19A 0.9800 . ?
C19 H19B 0.9800 . ?
C19 H19C 0.9800 . ?

loop_
_geom_torsion_atom_site_label_1
_geom_torsion_atom_site_label_2
_geom_torsion_atom_site_label_3
_geom_torsion_atom_site_label_4
_geom_torsion
_geom_torsion_site_symmetry_1
_geom_torsion_site_symmetry_2
_geom_torsion_site_symmetry_3
_geom_torsion_site_symmetry_4
_geom_torsion_publ_flag
C7 C2 C3 C4 -0.35(19) . . . . ?
N1 C2 C3 C4 -179.19(12) . . . . ?
C7 C2 C3 C8 178.84(12) . . . . ?
N1 C2 C3 C8 0.0(2) . . . . ?
C2 C3 C4 C5 0.0(2) . . . . ?
C8 C3 C4 C5 -179.23(12) . . . . ?
C3 C4 C5 C6 0.4(2) . . . . ?
C3 C4 C5 C9 -178.73(12) . . . . ?
C4 C5 C6 C7 -0.50(19) . . . . ?
C9 C5 C6 C7 178.66(12) . . . . ?
C5 C6 C7 C2 0.15(19) . . . . ?
C5 C6 C7 C10 178.98(13) . . . . ?
C3 C2 C7 C6 0.29(19) . . . . ?
N1 C2 C7 C6 179.20(11) . . . . ?
C3 C2 C7 C10 -178.55(12) . . . . ?
N1 C2 C7 C10 0.36(19) . . . . ?
C16 C11 C12 C13 1.5(2) . . . . ?
N2 C11 C12 C13 177.91(12) . . . . ?
C16 C11 C12 C17 -178.30(13) . . . . ?
N2 C11 C12 C17 -1.87(19) . . . . ?
C11 C12 C13 C14 -0.8(2) . . . . ?
C17 C12 C13 C14 178.93(13) . . . . ?
C12 C13 C14 C15 -0.2(2) . . . . ?
C12 C13 C14 C18 178.66(14) . . . . ?
C13 C14 C15 C16 0.8(2) . . . . ?
C18 C14 C15 C16 -178.15(14) . . . . ?
C14 C15 C16 C11 -0.1(2) . . . . ?
C14 C15 C16 C19 -178.78(13) . . . . ?
C12 C11 C16 C15 -1.0(2) . . . . ?
N2 C11 C16 C15 -177.24(12) . . . . ?
C12 C11 C16 C19 177.63(13) . . . . ?
N2 C11 C16 C19 1.4(2) . . . . ?
N2 C1 N1 C2 131.6(7) . . . . ?
C7 C2 N1 C1 -175.19(16) . . . . ?
C3 C2 N1 C1 3.7(3) . . . . ?
N1 C1 N2 C11 133.0(7) . . . . ?
C12 C11 N2 C1 159.41(16) . . . . ?
C16 C11 N2 C1 -24.2(3) . . . . ?

loop_
_cod_related_entry_id
_cod_related_entry_database
_cod_related_entry_code
1 ChemSpider 2096376
